data_7120294
loop_
_publ_author_name
'Rachiero, Giovanni P.'
'Titi, Hatem M.'
'Rogers, Robin D.'

_publ_section_title
;
 Versatility and Remarkable Hypergolicity of Exo-6, Exo-9
 Imidazole-Substituted Nido-Decaborane
;
_journal_name_full 'Chem. Commun.'
_journal_paper_doi 10.1039/C7CC03322B
_journal_year 2017
_chemical_formula_sum 'C10 H28 B10 N4'
_chemical_formula_weight 312.46
_chemical_name_systematic 'exo-6,exo-9 bis(1-ethylimidazole) nido-decaboran'
_space_group_crystal_system orthorhombic
_space_group_IT_number 60
_space_group_name_Hall '-P 2n 2ab'
_space_group_name_H-M_alt 'P b c n'
_symmetry_space_group_name_Hall '-P 2n 2ab'
_symmetry_space_group_name_H-M 'P b c n'
_atom_sites_solution_hydrogens mixed
_atom_sites_solution_primary interative
_atom_sites_solution_secondary difmap
_audit_creation_method SHELXL-2014/7
_audit_update_record
;
2017-04-25 deposited with the CCDC.
2017-06-19 downloaded from the CCDC.
;
_cell_angle_alpha 90
_cell_angle_beta 90
_cell_angle_gamma 90
_cell_formula_units_Z 4
_cell_length_a 10.0069(8)
_cell_length_b 13.2066(10)
_cell_length_c 14.6031(12)
_cell_measurement_reflns_used 9867
_cell_measurement_temperature 100(2)
_cell_measurement_theta_max 31.20
_cell_measurement_theta_min 2.55
_cell_volume 1929.9(3)
_computing_cell_refinement 'Bruker SAINT'
_computing_data_collection 'Bruker APEX2'
_computing_data_reduction 'Bruker SAINT'
_computing_molecular_graphics 'Bruker SHELXTL'
_computing_publication_material 'Bruker SHELXTL'
_computing_structure_refinement 'SHELXL-2014/7 (Sheldrick, 2014)'
_computing_structure_solution 'SHELXS-97 (Sheldrick 2008)'
_diffrn_ambient_temperature 100(2)
_diffrn_measured_fraction_theta_full 0.998
_diffrn_measured_fraction_theta_max 0.991
_diffrn_measurement_device_type 'Bruker APEX-II CCD'
_diffrn_measurement_method '\f and \w scans'
_diffrn_radiation_type MoK\a
_diffrn_radiation_wavelength 0.71073
_diffrn_reflns_av_R_equivalents 0.0627
_diffrn_reflns_av_unetI/netI 0.0288
_diffrn_reflns_Laue_measured_fraction_full 0.998
_diffrn_reflns_Laue_measured_fraction_max 0.991
_diffrn_reflns_limit_h_max 12
_diffrn_reflns_limit_h_min -14
_diffrn_reflns_limit_k_max 19
_diffrn_reflns_limit_k_min -19
_diffrn_reflns_limit_l_max 21
_diffrn_reflns_limit_l_min -21
_diffrn_reflns_number 39969
_diffrn_reflns_point_group_measured_fraction_full 0.998
_diffrn_reflns_point_group_measured_fraction_max 0.991
_diffrn_reflns_theta_full 25.242
_diffrn_reflns_theta_max 31.270
_diffrn_reflns_theta_min 2.554
_exptl_absorpt_coefficient_mu 0.057
_exptl_absorpt_correction_type multi-scan
_exptl_absorpt_process_details 'Bruker AXScale'
_exptl_crystal_colour colourless
_exptl_crystal_density_diffrn 1.075
_exptl_crystal_density_method 'not measured'
_exptl_crystal_description plate
_exptl_crystal_F_000 664
_exptl_crystal_size_max 0.500
_exptl_crystal_size_mid 0.450
_exptl_crystal_size_min 0.150
_exptl_transmission_factor_max 0.7462
_exptl_transmission_factor_min 0.6508
_refine_diff_density_max 0.441
_refine_diff_density_min -0.351
_refine_diff_density_rms 0.075
_refine_ls_extinction_coef 0.058(6)
_refine_ls_extinction_expression Fc^*^=kFc[1+0.001xFc^2^\l^3^/sin(2\q)]^-1/4^
_refine_ls_extinction_method 'SHELXL-2014/7 (Sheldrick 2014'
_refine_ls_goodness_of_fit_ref 1.050
_refine_ls_hydrogen_treatment constr
_refine_ls_matrix_type full
_refine_ls_number_parameters 111
_refine_ls_number_reflns 3129
_refine_ls_number_restraints 0
_refine_ls_restrained_S_all 1.050
_refine_ls_R_factor_all 0.0529
_refine_ls_R_factor_gt 0.0439
_refine_ls_shift/su_max 0.000
_refine_ls_shift/su_mean 0.000
_refine_ls_structure_factor_coef Fsqd
_refine_ls_weighting_details 'w=1/[\s^2^(Fo^2^)+(0.0738P)^2^+0.4588P] where P=(Fo^2^+2Fc^2^)/3'
_refine_ls_weighting_scheme calc
_refine_ls_wR_factor_gt 0.1204
_refine_ls_wR_factor_ref 0.1272
_reflns_Friedel_coverage 0.000
_reflns_number_gt 2673
_reflns_number_total 3129
_reflns_threshold_expression 'I > 2\s(I)'
_cod_data_source_file c7cc03322b2.cif
_cod_data_source_block s1
_cod_database_code 7120294
_shelx_shelxl_version_number 2014/7
_shelx_space_group_comment
; 
The symmetry employed for this shelxl refinement is uniquely defined 
by the following loop, which should always be used as a source of 
symmetry information in preference to the above space-group names. 
They are only intended as comments. 
;
_shelx_estimated_absorpt_t_min 0.972
_shelx_estimated_absorpt_t_max 0.991

loop_
_space_group_symop_operation_xyz
'x, y, z'
'-x+1/2, -y+1/2, z+1/2'
'-x, y, -z+1/2'
'x+1/2, -y+1/2, -z'
'-x, -y, -z'
'x-1/2, y-1/2, -z-1/2'
'x, -y, z-1/2'
'-x-1/2, y-1/2, z'

loop_
_atom_site_label
_atom_site_type_symbol
_atom_site_fract_x
_atom_site_fract_y
_atom_site_fract_z
_atom_site_U_iso_or_equiv
_atom_site_adp_type
_atom_site_occupancy
_atom_site_site_symmetry_order
_atom_site_calc_flag
_atom_site_refinement_flags_posn
_atom_site_refinement_flags_adp
B1 B 0.43883(9) 0.54607(7) 0.70385(7) 0.01364(19) Uani 1 1 d . .
H1 H 0.4030 0.6206 0.6787 0.016 Uiso 1 1 d R U
B2 B 0.46951(9) 0.43905(7) 0.63246(6) 0.01371(19) Uani 1 1 d . .
H2A H 0.4511 0.4433 0.5623 0.016 Uiso 1 1 d R U
H2B H 0.3998 0.3752 0.6717 0.016 Uiso 1 1 d R U
B3 B 0.60357(9) 0.50269(7) 0.68527(6) 0.01308(18) Uani 1 1 d . .
H3 H 0.6685 0.5426 0.6407 0.016 Uiso 1 1 d R U
B4 B 0.66942(9) 0.44053(7) 0.78086(7) 0.01369(19) Uani 1 1 d . .
H4 H 0.7685 0.4421 0.8037 0.016 Uiso 1 1 d R U
B5 B 0.62273(9) 0.37224(7) 0.67295(6) 0.01272(18) Uani 1 1 d . .
H5 H 0.5859 0.2993 0.7014 0.015 Uiso 1 1 d R U
N6 N 0.73481(7) 0.34679(5) 0.60302(5) 0.01389(17) Uani 1 1 d . .
C7 C 0.74891(8) 0.38237(6) 0.51831(6) 0.01397(18) Uani 1 1 d . .
H7 H 0.6916 0.4305 0.4901 0.017 Uiso 1 1 calc R U
N8 N 0.85618(7) 0.33998(5) 0.47871(5) 0.01502(17) Uani 1 1 d . .
C9 C 0.91336(10) 0.27443(7) 0.54099(7) 0.0211(2) Uani 1 1 d . .
H9 H 0.9908 0.2341 0.5318 0.025 Uiso 1 1 calc R U
C10 C 0.83763(9) 0.27875(7) 0.61801(7) 0.0198(2) Uani 1 1 d . .
H10 H 0.8526 0.2415 0.6727 0.024 Uiso 1 1 calc R U
C11 C 0.90514(9) 0.36104(7) 0.38571(6) 0.01698(19) Uani 1 1 d . .
H11A H 0.8353 0.3977 0.3510 0.020 Uiso 1 1 calc R U
H11B H 0.9227 0.2962 0.3538 0.020 Uiso 1 1 calc R U
C12 C 1.03142(11) 0.42354(10) 0.38687(7) 0.0314(3) Uani 1 1 d . .
H12A H 1.0125 0.4901 0.4135 0.047 Uiso 1 1 calc R U
H12B H 1.0644 0.4320 0.3241 0.047 Uiso 1 1 calc R U
H12C H 1.0994 0.3891 0.4238 0.047 Uiso 1 1 calc R U

loop_
_atom_site_aniso_label
_atom_site_aniso_U_11
_atom_site_aniso_U_22
_atom_site_aniso_U_33
_atom_site_aniso_U_23
_atom_site_aniso_U_13
_atom_site_aniso_U_12
B1 0.0126(4) 0.0117(4) 0.0167(4) 0.0014(3) 0.0020(3) 0.0009(3)
B2 0.0131(4) 0.0141(4) 0.0139(4) 0.0012(3) 0.0012(3) -0.0005(3)
B3 0.0121(4) 0.0115(4) 0.0156(4) 0.0002(3) 0.0029(3) 0.0000(3)
B4 0.0114(4) 0.0135(4) 0.0162(4) -0.0008(3) 0.0008(3) -0.0003(3)
B5 0.0116(4) 0.0123(4) 0.0142(4) -0.0005(3) 0.0024(3) 0.0007(3)
N6 0.0133(3) 0.0122(3) 0.0162(3) -0.0008(2) 0.0024(2) 0.0016(2)
C7 0.0118(3) 0.0142(4) 0.0159(4) -0.0016(3) 0.0018(3) 0.0017(3)
N8 0.0142(3) 0.0143(3) 0.0165(3) -0.0016(2) 0.0035(3) 0.0028(2)
C9 0.0207(4) 0.0197(4) 0.0230(5) 0.0017(3) 0.0047(3) 0.0094(3)
C10 0.0209(4) 0.0173(4) 0.0212(4) 0.0031(3) 0.0042(3) 0.0081(3)
C11 0.0162(4) 0.0201(4) 0.0147(4) -0.0023(3) 0.0046(3) 0.0019(3)
C12 0.0239(5) 0.0489(6) 0.0213(5) 0.0006(4) 0.0049(4) -0.0139(4)

loop_
_atom_type_symbol
_atom_type_description
_atom_type_scat_dispersion_real
_atom_type_scat_dispersion_imag
_atom_type_scat_source
C C 0.0033 0.0016 'International Tables Vol C Tables 4.2.6.8 and 6.1.1.4'
H H 0.0000 0.0000 'International Tables Vol C Tables 4.2.6.8 and 6.1.1.4'
B B 0.0013 0.0007 'International Tables Vol C Tables 4.2.6.8 and 6.1.1.4'
N N 0.0061 0.0033 'International Tables Vol C Tables 4.2.6.8 and 6.1.1.4'

loop_
_geom_angle_atom_site_label_1
_geom_angle_atom_site_label_2
_geom_angle_atom_site_label_3
_geom_angle
_geom_angle_site_symmetry_1
_geom_angle_site_symmetry_3
B3 B1 B3 105.04(6) . 3_656
B3 B1 B4 109.47(6) . 3_656
B3 B1 B4 59.04(5) 3_656 3_656
B3 B1 B2 59.49(5) . .
B3 B1 B2 108.65(6) 3_656 .
B4 B1 B2 63.72(5) 3_656 .
B3 B1 B1 59.08(6) . 3_656
B3 B1 B1 58.92(6) 3_656 3_656
B4 B1 B1 108.45(6) 3_656 3_656
B2 B1 B1 108.49(6) . 3_656
B3 B1 H1 122.6 . .
B3 B1 H1 120.8 3_656 .
B4 B1 H1 122.6 3_656 .
B2 B1 H1 124.4 . .
B1 B1 H1 117.5 3_656 .
B3 B2 B1 59.78(5) . .
B3 B2 B5 57.36(5) . .
B1 B2 B5 109.34(6) . .
B3 B2 B4 105.27(6) . 3_656
B1 B2 B4 58.05(5) . 3_656
B5 B2 B4 113.53(6) . 3_656
B3 B2 H2A 122.6 . .
B1 B2 H2A 120.1 . .
B5 B2 H2A 118.8 . .
B4 B2 H2A 122.0 3_656 .
B3 B2 H2B 123.6 . .
B1 B2 H2B 99.9 . .
B5 B2 H2B 89.7 . .
B4 B2 H2B 43.7 3_656 .
H2A B2 H2B 113.1 . .
B5 B3 B4 64.96(5) . .
B5 B3 B2 64.33(5) . .
B4 B3 B2 114.37(6) . .
B5 B3 B1 116.06(6) . .
B4 B3 B1 112.42(7) . .
B2 B3 B1 60.73(5) . .
B5 B3 B1 116.17(7) . 3_656
B4 B3 B1 60.77(5) . 3_656
B2 B3 B1 111.88(6) . 3_656
B1 B3 B1 62.00(6) . 3_656
B5 B3 H3 111.1 . .
B4 B3 H3 119.5 . .
B2 B3 H3 115.8 . .
B1 B3 H3 120.4 . .
B1 B3 H3 123.2 3_656 .
B3 B4 B1 60.19(5) . 3_656
B3 B4 B5 57.38(5) . .
B1 B4 B5 109.31(6) 3_656 .
B3 B4 B2 105.29(6) . 3_656
B1 B4 B2 58.24(5) 3_656 3_656
B5 B4 B2 112.13(6) . 3_656
B3 B4 H4 127.0 . .
B1 B4 H4 121.4 3_656 .
B5 B4 H4 120.9 . .
B2 B4 H4 119.1 3_656 .
N6 B5 B3 111.17(6) . .
N6 B5 B2 119.17(7) . .
B3 B5 B2 58.31(5) . .
N6 B5 B4 118.47(7) . .
B3 B5 B4 57.66(5) . .
B2 B5 B4 104.11(6) . .
N6 B5 H5 107.3 . .
B3 B5 H5 141.4 . .
B2 B5 H5 104.8 . .
B4 B5 H5 100.7 . .
C7 N6 C10 107.31(7) . .
C7 N6 B5 127.68(7) . .
C10 N6 B5 124.99(7) . .
N6 C7 N8 109.77(7) . .
N6 C7 H7 125.1 . .
N8 C7 H7 125.1 . .
C7 N8 C9 108.02(8) . .
C7 N8 C11 125.86(7) . .
C9 N8 C11 126.11(7) . .
C10 C9 N8 106.76(8) . .
C10 C9 H9 126.6 . .
N8 C9 H9 126.6 . .
C9 C10 N6 108.14(8) . .
C9 C10 H10 125.9 . .
N6 C10 H10 125.9 . .
N8 C11 C12 111.84(8) . .
N8 C11 H11A 109.2 . .
C12 C11 H11A 109.2 . .
N8 C11 H11B 109.2 . .
C12 C11 H11B 109.2 . .
H11A C11 H11B 107.9 . .
C11 C12 H12A 109.5 . .
C11 C12 H12B 109.5 . .
H12A C12 H12B 109.5 . .
C11 C12 H12C 109.5 . .
H12A C12 H12C 109.5 . .
H12B C12 H12C 109.5 . .

loop_
_geom_bond_atom_site_label_1
_geom_bond_atom_site_label_2
_geom_bond_distance
_geom_bond_site_symmetry_2
B1 B3 1.7662(13) .
B1 B3 1.7691(13) 3_656
B1 B4 1.7794(13) 3_656
B1 B2 1.7830(13) .
B1 B1 1.8208(19) 3_656
B1 H1 1.1095 .
B2 B3 1.7610(13) .
B2 B5 1.8653(13) .
B2 B4 1.8803(13) 3_656
B2 H2A 1.0426 .
B2 H2B 1.2353 .
B3 B5 1.7428(13) .
B3 B4 1.7484(13) .
B3 B1 1.7692(13) 3_656
B3 H3 1.0598 .
B4 B1 1.7794(13) 3_656
B4 B5 1.8748(13) .
B4 B2 1.8802(13) 3_656
B4 H4 1.0462 .
B5 N6 1.5536(11) .
B5 H5 1.1117 .
N6 C7 1.3309(11) .
N6 C10 1.3835(11) .
C7 N8 1.3417(10) .
C7 H7 0.9500 .
N8 C9 1.3799(12) .
N8 C11 1.4703(11) .
C9 C10 1.3574(13) .
C9 H9 0.9500 .
C10 H10 0.9500 .
C11 C12 1.5095(13) .
C11 H11A 0.9900 .
C11 H11B 0.9900 .
C12 H12A 0.9800 .
C12 H12B 0.9800 .
C12 H12C 0.9800 .
